data_8107337
loop_
_publ_author_name
'Li, Ben'
'Huang, Yujiao'
'Qian, Weicheng'
'Pang, Haixia'
'Tang, Qiang'

_publ_section_title
;
 Crystal structure of
 catena-poly[diiodido-(\m2-1,5-dimethyl-2-phenyl-4-((pyridin-4-
 ylmethylene)amino)-1,2-dihydro-3H -pyrazol-3-one-\k2 N: O)zinc(II)],
 C17H16I2N4OZn
;
_journal_issue 1
_journal_name_full 'Zeitschrift f\"ur Kristallographie - New Crystal Structures'
_journal_page_first 5
_journal_page_last 7
_journal_paper_doi 10.1515/ncrs-2022-0417
_journal_volume 238
_journal_year 2023
_chemical_formula_sum 'C17 H16 I2 N4 O Zn'
_chemical_formula_weight 611.51
_space_group_crystal_system monoclinic
_space_group_IT_number 14
_space_group_name_Hall '-P 2yn'
_space_group_name_H-M_alt 'P 1 21/n 1'
_atom_sites_solution_hydrogens geom
_cell_angle_alpha 90
_cell_angle_beta 99.2510(10)
_cell_angle_gamma 90
_cell_formula_units_Z 4
_cell_length_a 7.4827(5)
_cell_length_b 14.9521(10)
_cell_length_c 18.2838(13)
_cell_measurement_reflns_used 6894
_cell_measurement_temperature 298(2)
_cell_measurement_theta_max 29.62
_cell_measurement_theta_min 2.64
_cell_volume 2019.0(2)
_computing_cell_refinement 'Bruker SAINT'
_computing_data_collection 'Bruker APEX2 [1]'
_computing_data_reduction 'Bruker SAINT'
_computing_molecular_graphics 'Bruker SHELXTL'
_computing_publication_material 'Bruker SHELXTL'
_computing_structure_refinement 'SHELXL-2014/7 (Sheldrick, 2014) [3]'
_computing_structure_solution 'SHELXS-97 (Sheldrick, 2008) [2]'
_diffrn_ambient_temperature 298(2)
_diffrn_measured_fraction_theta_full 1.000
_diffrn_measured_fraction_theta_max 0.983
_diffrn_measurement_device_type 'Bruker APEX-II CCD'
_diffrn_measurement_method '\f and \w scans'
_diffrn_radiation_type MoK\a
_diffrn_radiation_wavelength 0.71073
_diffrn_reflns_av_R_equivalents 0.1193
_diffrn_reflns_av_unetI/netI 0.0791
_diffrn_reflns_Laue_measured_fraction_full 1.000
_diffrn_reflns_Laue_measured_fraction_max 0.983
_diffrn_reflns_limit_h_max 10
_diffrn_reflns_limit_h_min -9
_diffrn_reflns_limit_k_max 21
_diffrn_reflns_limit_k_min -20
_diffrn_reflns_limit_l_max 26
_diffrn_reflns_limit_l_min -26
_diffrn_reflns_number 22136
_diffrn_reflns_point_group_measured_fraction_full 1.000
_diffrn_reflns_point_group_measured_fraction_max 0.983
_diffrn_reflns_theta_full 25.242
_diffrn_reflns_theta_max 31.500
_diffrn_reflns_theta_min 1.769
_exptl_absorpt_coefficient_mu 4.287
_exptl_absorpt_correction_type none
_exptl_crystal_colour colorless
_exptl_crystal_density_diffrn 2.012
_exptl_crystal_description block
_exptl_crystal_F_000 1160
_exptl_crystal_size_max 0.300
_exptl_crystal_size_mid 0.200
_exptl_crystal_size_min 0.200
_refine_diff_density_max 0.812
_refine_diff_density_min -1.394
_refine_diff_density_rms 0.166
_refine_ls_extinction_coef .
_refine_ls_extinction_method none
_refine_ls_goodness_of_fit_ref 0.910
_refine_ls_hydrogen_treatment constr
_refine_ls_matrix_type full
_refine_ls_number_parameters 228
_refine_ls_number_reflns 6595
_refine_ls_number_restraints 0
_refine_ls_restrained_S_all 0.910
_refine_ls_R_factor_all 0.0650
_refine_ls_R_factor_gt 0.0404
_refine_ls_shift/su_max 0.001
_refine_ls_shift/su_mean 0.000
_refine_ls_structure_factor_coef Fsqd
_refine_ls_weighting_details 'w=1/[\s^2^(Fo^2^)+(0.0298P)^2^] where P=(Fo^2^+2Fc^2^)/3'
_refine_ls_weighting_scheme calc
_refine_ls_wR_factor_gt 0.0715
_refine_ls_wR_factor_ref 0.0787
_reflns_Friedel_coverage 0.000
_reflns_Friedel_fraction_full .
_reflns_Friedel_fraction_max .
_reflns_number_gt 4309
_reflns_number_total 6595
_reflns_threshold_expression 'I > 2\s(I)'
_cod_data_source_file suppl_j_ncrs-2022-0417_suppl.cif
_cod_data_source_block mo
_cod_original_sg_symbol_H-M 'P 21/n'
_cod_database_code 8107337
_shelx_space_group_comment
; 
The symmetry employed for this shelxl refinement is uniquely defined 
by the following loop, which should always be used as a source of 
symmetry information in preference to the above space-group names. 
They are only intended as comments. 
;
_shelx_estimated_absorpt_t_min 0.360
_shelx_estimated_absorpt_t_max 0.481
_publcif_info_exptl_table_max_cols 4
_publcif_info_exptl_table_use_headnotes n
_publcif_funding_html
;
;

loop_
_space_group_symop_operation_xyz
'x, y, z'
'-x+1/2, y+1/2, -z+1/2'
'-x, -y, -z'
'x-1/2, -y-1/2, z-1/2'

loop_
_atom_site_label
_atom_site_type_symbol
_atom_site_fract_x
_atom_site_fract_y
_atom_site_fract_z
_atom_site_U_iso_or_equiv
_atom_site_adp_type
_atom_site_occupancy
_atom_site_site_symmetry_order
_atom_site_calc_flag
_atom_site_refinement_flags_posn
_atom_site_refinement_flags_adp
_atom_site_refinement_flags_occupancy
_atom_site_disorder_assembly
_atom_site_disorder_group
Zn1 Zn 0.62689(4) 0.73976(2) 0.16926(2) 0.04032(9) Uani 1 1 d . . . . .
O1 O 0.4240(3) 0.82092(14) 0.18129(10) 0.0474(5) Uani 1 1 d . . . . .
N1 N 0.3848(3) 0.95919(15) 0.23064(11) 0.0440(5) Uani 1 1 d . . . . .
N2 N 0.3244(3) 1.04343(16) 0.20493(12) 0.0479(6) Uani 1 1 d . . . . .
N3 N 0.3035(3) 0.93460(18) 0.03243(11) 0.0441(5) Uani 1 1 d . . . . .
N4 N 0.2014(3) 0.80003(16) -0.22141(11) 0.0423(5) Uani 1 1 d . . . . .
C1 C 0.3982(4) 0.93436(19) 0.30686(13) 0.0420(6) Uani 1 1 d . . . . .
C2 C 0.5486(5) 0.9609(2) 0.35597(16) 0.0569(8) Uani 1 1 d . . . . .
H2 H 0.6392 0.9950 0.3403 0.068 Uiso 1 1 calc R U . . .
C3 C 0.5605(6) 0.9349(3) 0.42964(18) 0.0765(12) Uani 1 1 d . . . . .
H3 H 0.6609 0.9516 0.4637 0.092 Uiso 1 1 calc R U . . .
C4 C 0.4297(7) 0.8863(3) 0.45226(18) 0.0796(13) Uani 1 1 d . . . . .
H4 H 0.4421 0.8684 0.5015 0.096 Uiso 1 1 calc R U . . .
C5 C 0.2776(7) 0.8625(3) 0.4039(2) 0.0805(13) Uani 1 1 d . . . . .
H5 H 0.1853 0.8307 0.4207 0.097 Uiso 1 1 calc R U . . .
C6 C 0.2624(5) 0.8864(2) 0.32962(18) 0.0593(8) Uani 1 1 d . . . . .
H6 H 0.1610 0.8698 0.2960 0.071 Uiso 1 1 calc R U . . .
C7 C 0.2953(4) 1.0408(2) 0.13038(15) 0.0452(6) Uani 1 1 d . . . . .
C8 C 0.3304(4) 0.95567(19) 0.10727(13) 0.0396(6) Uani 1 1 d . . . . .
C9 C 0.3857(4) 0.90299(19) 0.17174(13) 0.0385(6) Uani 1 1 d . . . . .
C10 C 0.3251(6) 1.1199(2) 0.25347(19) 0.0630(9) Uani 1 1 d . . . . .
H10A H 0.4478 1.1375 0.2712 0.095 Uiso 1 1 calc R U . . .
H10B H 0.2665 1.1044 0.2947 0.095 Uiso 1 1 calc R U . . .
H10C H 0.2615 1.1686 0.2267 0.095 Uiso 1 1 calc R U . . .
C11 C 0.2350(6) 1.1205(2) 0.0847(2) 0.0655(9) Uani 1 1 d . . . . .
H11A H 0.1336 1.1474 0.1024 0.098 Uiso 1 1 calc R U . . .
H11B H 0.2000 1.1028 0.0340 0.098 Uiso 1 1 calc R U . . .
H11C H 0.3324 1.1629 0.0882 0.098 Uiso 1 1 calc R U . . .
C12 C 0.3196(4) 0.8562(2) 0.00956(13) 0.0459(7) Uani 1 1 d . . . . .
H12 H 0.3538 0.8100 0.0430 0.055 Uiso 1 1 calc R U . . .
C13 C 0.2838(4) 0.83814(19) -0.07076(13) 0.0416(6) Uani 1 1 d . . . . .
C14 C 0.2312(4) 0.9050(2) -0.12175(14) 0.0472(7) Uani 1 1 d . . . . .
H14 H 0.2240 0.9639 -0.1063 0.057 Uiso 1 1 calc R U . . .
C15 C 0.1892(4) 0.8832(2) -0.19639(14) 0.0468(7) Uani 1 1 d . . . . .
H15 H 0.1512 0.9285 -0.2302 0.056 Uiso 1 1 calc R U . . .
C16 C 0.2574(5) 0.7357(2) -0.17198(14) 0.0511(7) Uani 1 1 d . . . . .
H16 H 0.2682 0.6776 -0.1889 0.061 Uiso 1 1 calc R U . . .
C17 C 0.2998(5) 0.7522(2) -0.09697(14) 0.0512(7) Uani 1 1 d . . . . .
H17 H 0.3388 0.7059 -0.0643 0.061 Uiso 1 1 calc R U . . .
I1 I 0.88939(3) 0.83093(2) 0.13580(2) 0.06820(9) Uani 1 1 d . . . . .
I2 I 0.50787(3) 0.60430(2) 0.09193(2) 0.05501(8) Uani 1 1 d . . . . .

loop_
_atom_site_aniso_label
_atom_site_aniso_U_11
_atom_site_aniso_U_22
_atom_site_aniso_U_33
_atom_site_aniso_U_23
_atom_site_aniso_U_13
_atom_site_aniso_U_12
Zn1 0.04802(19) 0.04594(18) 0.02492(12) 0.00239(11) -0.00047(11) 0.00394(14)
O1 0.0569(13) 0.0482(12) 0.0353(9) -0.0080(8) 0.0023(8) 0.0096(9)
N1 0.0550(15) 0.0463(13) 0.0295(9) -0.0078(9) 0.0032(9) 0.0046(11)
N2 0.0623(16) 0.0438(13) 0.0379(11) -0.0083(10) 0.0090(10) 0.0010(11)
N3 0.0477(14) 0.0558(14) 0.0283(9) -0.0038(10) 0.0044(9) -0.0021(11)
N4 0.0519(14) 0.0463(13) 0.0268(9) -0.0015(9) 0.0006(9) -0.0021(11)
C1 0.0528(17) 0.0453(15) 0.0271(10) -0.0093(10) 0.0037(10) -0.0013(13)
C2 0.057(2) 0.072(2) 0.0384(14) -0.0142(14) -0.0013(12) -0.0030(17)
C3 0.096(3) 0.091(3) 0.0352(15) -0.0178(18) -0.0125(17) 0.023(2)
C4 0.142(4) 0.065(2) 0.0309(14) -0.0013(15) 0.011(2) 0.015(3)
C5 0.126(4) 0.057(2) 0.068(2) 0.0015(18) 0.045(2) -0.012(2)
C6 0.069(2) 0.0571(19) 0.0516(16) -0.0090(15) 0.0088(15) -0.0134(17)
C7 0.0485(17) 0.0505(16) 0.0372(12) -0.0026(12) 0.0082(11) -0.0019(13)
C8 0.0417(15) 0.0479(15) 0.0284(10) -0.0054(10) 0.0029(9) -0.0036(12)
C9 0.0370(14) 0.0481(16) 0.0294(10) -0.0093(10) 0.0026(9) -0.0008(11)
C10 0.082(3) 0.0556(19) 0.0528(17) -0.0177(15) 0.0152(16) 0.0043(17)
C11 0.081(3) 0.059(2) 0.0574(19) 0.0088(16) 0.0150(17) 0.0065(18)
C12 0.0550(18) 0.0553(17) 0.0246(10) -0.0011(11) -0.0020(10) 0.0014(14)
C13 0.0461(16) 0.0525(16) 0.0252(10) -0.0025(10) 0.0025(10) -0.0049(12)
C14 0.0632(19) 0.0469(16) 0.0295(11) -0.0053(11) 0.0014(11) -0.0032(14)
C15 0.0609(19) 0.0494(16) 0.0273(11) 0.0018(11) -0.0018(11) -0.0040(13)
C16 0.076(2) 0.0445(16) 0.0298(11) -0.0047(11) -0.0021(12) 0.0005(15)
C17 0.070(2) 0.0516(16) 0.0278(11) 0.0021(11) -0.0040(11) 0.0064(14)
I1 0.06127(16) 0.08221(18) 0.05851(13) 0.02616(11) 0.00176(10) -0.01365(12)
I2 0.07144(16) 0.05316(13) 0.03656(9) -0.00881(8) -0.00307(8) 0.00415(10)

loop_
_atom_type_symbol
_atom_type_description
_atom_type_scat_dispersion_real
_atom_type_scat_dispersion_imag
_atom_type_scat_source
C C 0.0033 0.0016 'International Tables Vol C Tables 4.2.6.8 and 6.1.1.4'
H H 0.0000 0.0000 'International Tables Vol C Tables 4.2.6.8 and 6.1.1.4'
N N 0.0061 0.0033 'International Tables Vol C Tables 4.2.6.8 and 6.1.1.4'
O O 0.0106 0.0060 'International Tables Vol C Tables 4.2.6.8 and 6.1.1.4'
I I -0.4742 1.8119 'International Tables Vol C Tables 4.2.6.8 and 6.1.1.4'
Zn Zn 0.2839 1.4301 'International Tables Vol C Tables 4.2.6.8 and 6.1.1.4'

loop_
_geom_angle_atom_site_label_1
_geom_angle_atom_site_label_2
_geom_angle_atom_site_label_3
_geom_angle
_geom_angle_site_symmetry_1
_geom_angle_site_symmetry_3
O1 Zn1 N4 99.24(9) . 4_676
O1 Zn1 I1 109.46(7) . .
N4 Zn1 I1 106.68(7) 4_676 .
O1 Zn1 I2 110.02(6) . .
N4 Zn1 I2 108.82(7) 4_676 .
I1 Zn1 I2 120.460(14) . .
C9 O1 Zn1 137.6(2) . .
C9 N1 N2 109.4(2) . .
C9 N1 C1 126.9(2) . .
N2 N1 C1 122.1(2) . .
C7 N2 N1 107.8(2) . .
C7 N2 C10 128.9(3) . .
N1 N2 C10 122.6(2) . .
C12 N3 C8 122.2(2) . .
C15 N4 C16 118.0(2) . .
C15 N4 Zn1 125.14(17) . 4_575
C16 N4 Zn1 116.79(18) . 4_575
C6 C1 C2 121.5(3) . .
C6 C1 N1 119.7(3) . .
C2 C1 N1 118.8(3) . .
C1 C2 C3 117.9(4) . .
C1 C2 H2 121.1 . .
C3 C2 H2 121.1 . .
C4 C3 C2 121.0(4) . .
C4 C3 H3 119.5 . .
C2 C3 H3 119.5 . .
C3 C4 C5 121.0(3) . .
C3 C4 H4 119.5 . .
C5 C4 H4 119.5 . .
C4 C5 C6 119.5(4) . .
C4 C5 H5 120.3 . .
C6 C5 H5 120.3 . .
C1 C6 C5 119.0(3) . .
C1 C6 H6 120.5 . .
C5 C6 H6 120.5 . .
N2 C7 C8 109.2(3) . .
N2 C7 C11 122.1(3) . .
C8 C7 C11 128.7(3) . .
C7 C8 N3 120.5(2) . .
C7 C8 C9 107.5(2) . .
N3 C8 C9 131.9(3) . .
O1 C9 N1 121.1(2) . .
O1 C9 C8 132.8(2) . .
N1 C9 C8 106.0(2) . .
N2 C10 H10A 109.5 . .
N2 C10 H10B 109.5 . .
H10A C10 H10B 109.5 . .
N2 C10 H10C 109.5 . .
H10A C10 H10C 109.5 . .
H10B C10 H10C 109.5 . .
C7 C11 H11A 109.5 . .
C7 C11 H11B 109.5 . .
H11A C11 H11B 109.5 . .
C7 C11 H11C 109.5 . .
H11A C11 H11C 109.5 . .
H11B C11 H11C 109.5 . .
N3 C12 C13 119.4(3) . .
N3 C12 H12 120.3 . .
C13 C12 H12 120.3 . .
C14 C13 C17 118.0(2) . .
C14 C13 C12 121.8(3) . .
C17 C13 C12 120.2(2) . .
C13 C14 C15 119.3(3) . .
C13 C14 H14 120.4 . .
C15 C14 H14 120.4 . .
N4 C15 C14 122.6(3) . .
N4 C15 H15 118.7 . .
C14 C15 H15 118.7 . .
N4 C16 C17 122.6(3) . .
N4 C16 H16 118.7 . .
C17 C16 H16 118.7 . .
C16 C17 C13 119.4(3) . .
C16 C17 H17 120.3 . .
C13 C17 H17 120.3 . .

loop_
_geom_bond_atom_site_label_1
_geom_bond_atom_site_label_2
_geom_bond_distance
_geom_bond_site_symmetry_2
Zn1 O1 1.983(2) .
Zn1 N4 2.074(2) 4_676
Zn1 I1 2.5450(4) .
Zn1 I2 2.5475(4) .
O1 C9 1.266(3) .
N1 C9 1.367(3) .
N1 N2 1.394(3) .
N1 C1 1.430(3) .
N2 C7 1.346(3) .
N2 C10 1.447(4) .
N3 C12 1.257(4) .
N3 C8 1.387(3) .
N4 C15 1.334(4) .
N4 C16 1.340(4) .
N4 Zn1 2.074(2) 4_575
C1 C6 1.363(5) .
C1 C2 1.380(4) .
C2 C3 1.391(5) .
C2 H2 0.9300 .
C3 C4 1.337(6) .
C3 H3 0.9300 .
C4 C5 1.371(7) .
C4 H4 0.9300 .
C5 C6 1.392(5) .
C5 H5 0.9300 .
C6 H6 0.9300 .
C7 C8 1.380(4) .
C7 C11 1.483(4) .
C8 C9 1.423(4) .
C10 H10A 0.9600 .
C10 H10B 0.9600 .
C10 H10C 0.9600 .
C11 H11A 0.9600 .
C11 H11B 0.9600 .
C11 H11C 0.9600 .
C12 C13 1.475(3) .
C12 H12 0.9300 .
C13 C14 1.380(4) .
C13 C17 1.383(4) .
C14 C15 1.389(3) .
C14 H14 0.9300 .
C15 H15 0.9300 .
C16 C17 1.379(4) .
C16 H16 0.9300 .
C17 H17 0.9300 .

loop_
_geom_hbond_atom_site_label_D
_geom_hbond_atom_site_label_H
_geom_hbond_atom_site_label_A
_geom_hbond_distance_DH
_geom_hbond_distance_HA
_geom_hbond_distance_DA
_geom_hbond_angle_DHA
_geom_hbond_site_symmetry_A
C2 H2 I2 0.93 3.18 3.937(3) 139.7 2_655
C10 H10B I2 0.96 3.14 4.064(4) 161.4 2
C11 H11B I1 0.96 3.22 4.055(4) 145.9 3_675
C12 H12 O1 0.93 2.50 3.156(3) 127.3 .
C14 H14 I1 0.93 3.20 4.049(3) 152.0 3_675
C15 H15 I2 0.93 3.29 3.895(2) 124.4 4_575
C17 H17 I2 0.93 3.30 4.185(3) 159.2 .

loop_
_geom_torsion_atom_site_label_1
_geom_torsion_atom_site_label_2
_geom_torsion_atom_site_label_3
_geom_torsion_atom_site_label_4
_geom_torsion
_geom_torsion_site_symmetry_1
_geom_torsion_site_symmetry_2
_geom_torsion_site_symmetry_3
_geom_torsion_site_symmetry_4
C9 N1 N2 C7 -2.6(3) . . . .
C1 N1 N2 C7 -168.9(3) . . . .
C9 N1 N2 C10 -173.8(3) . . . .
C1 N1 N2 C10 20.0(4) . . . .
C9 N1 C1 C6 -66.1(4) . . . .
N2 N1 C1 C6 97.7(3) . . . .
C9 N1 C1 C2 114.8(3) . . . .
N2 N1 C1 C2 -81.5(4) . . . .
C6 C1 C2 C3 1.8(5) . . . .
N1 C1 C2 C3 -179.0(3) . . . .
C1 C2 C3 C4 -0.4(6) . . . .
C2 C3 C4 C5 -1.7(6) . . . .
C3 C4 C5 C6 2.5(6) . . . .
C2 C1 C6 C5 -1.0(5) . . . .
N1 C1 C6 C5 179.8(3) . . . .
C4 C5 C6 C1 -1.1(6) . . . .
N1 N2 C7 C8 1.8(3) . . . .
C10 N2 C7 C8 172.3(3) . . . .
N1 N2 C7 C11 -178.2(3) . . . .
C10 N2 C7 C11 -7.7(5) . . . .
N2 C7 C8 N3 177.4(3) . . . .
C11 C7 C8 N3 -2.5(5) . . . .
N2 C7 C8 C9 -0.4(3) . . . .
C11 C7 C8 C9 179.6(3) . . . .
C12 N3 C8 C7 -174.0(3) . . . .
C12 N3 C8 C9 3.3(5) . . . .
Zn1 O1 C9 N1 -108.4(3) . . . .
Zn1 O1 C9 C8 74.9(4) . . . .
N2 N1 C9 O1 -175.2(3) . . . .
C1 N1 C9 O1 -9.8(4) . . . .
N2 N1 C9 C8 2.3(3) . . . .
C1 N1 C9 C8 167.7(3) . . . .
C7 C8 C9 O1 175.9(3) . . . .
N3 C8 C9 O1 -1.6(6) . . . .
C7 C8 C9 N1 -1.2(3) . . . .
N3 C8 C9 N1 -178.7(3) . . . .
C8 N3 C12 C13 178.2(3) . . . .
N3 C12 C13 C14 -0.6(4) . . . .
N3 C12 C13 C17 -179.6(3) . . . .
C17 C13 C14 C15 2.7(5) . . . .
C12 C13 C14 C15 -176.3(3) . . . .
C16 N4 C15 C14 -0.4(5) . . . .
Zn1 N4 C15 C14 176.1(2) 4_575 . . .
C13 C14 C15 N4 -1.5(5) . . . .
C15 N4 C16 C17 1.0(5) . . . .
Zn1 N4 C16 C17 -175.8(3) 4_575 . . .
N4 C16 C17 C13 0.3(5) . . . .
C14 C13 C17 C16 -2.1(5) . . . .
C12 C13 C17 C16 176.9(3) . . . .

loop_
_publcif_info_datablock.id
_publcif_info_datablock.publ_exptl
_publcif_info_datablock.publ_geom
_publcif_info_datablock.structure
{635dda10-3c2a-42ea-aa13-c55e9969275e} y y y

loop_
_publcif_info_exptl_table_extra_item
sin_theta_over_lambda_max

loop_
_publcif_info_tables.block_id
_publcif_info_tables.reference_item
{635dda10-3c2a-42ea-aa13-c55e9969275e} '_publcif_info_datablock.publ_exptl'
{635dda10-3c2a-42ea-aa13-c55e9969275e} '_geom_hbond_atom_site_label_D'

loop_
_publcif_info_cif.paper_type
EE
